data_7109148
loop_
_publ_author_name
'Ravi Kiran Chinnagolla'
'Sandeep Pimparkar'
'Masilamani Jeganmohan'

_publ_section_title
;
 A regioselective synthesis of 1-haloisoquinolines via ruthenium-catalyzed
 cyclization of O-methylbenzohydroximoyl halides with alkynes
;
_journal_name_full Chem.Commun.
_journal_page_first 3703
_journal_paper_doi 10.1039/c3cc41269e
_journal_volume 49
_journal_year 2013
_chemical_formula_sum 'C18 H13 Cl F3 N O'
_chemical_formula_weight 351.74
_chemical_name_systematic
;
?
;
_space_group_IT_number 14
_symmetry_cell_setting monoclinic
_symmetry_space_group_name_Hall '-P 2yn'
_symmetry_space_group_name_H-M 'P 1 21/n 1'
_atom_sites_solution_hydrogens geom
_atom_sites_solution_primary direct
_atom_sites_solution_secondary difmap
_audit_creation_method SHELXL-97
_cell_angle_alpha 90.00
_cell_angle_beta 94.958(3)
_cell_angle_gamma 90.00
_cell_formula_units_Z 4
_cell_length_a 11.5379(13)
_cell_length_b 7.0208(8)
_cell_length_c 19.335(2)
_cell_measurement_temperature 296(2)
_cell_volume 1560.4(3)
_computing_cell_refinement 'Bruker SMART'
_computing_data_collection 'Bruker SMART'
_computing_data_reduction 'Bruker SAINT'
_computing_molecular_graphics 'Bruker SHELXTL'
_computing_publication_material 'Bruker SHELXTL'
_computing_structure_refinement 'SHELXL-97 (Sheldrick, 2008)'
_computing_structure_solution 'SHELXL-97 (Sheldrick, 2008)'
_diffrn_ambient_temperature 296(2)
_diffrn_measured_fraction_theta_full 0.999
_diffrn_measured_fraction_theta_max 0.999
_diffrn_radiation_monochromator graphite
_diffrn_radiation_source 'fine-focus sealed tube'
_diffrn_radiation_type MoK\a
_diffrn_radiation_wavelength 0.71073
_diffrn_reflns_av_R_equivalents 0.0437
_diffrn_reflns_av_sigmaI/netI 0.0270
_diffrn_reflns_limit_h_max 15
_diffrn_reflns_limit_h_min -15
_diffrn_reflns_limit_k_max 8
_diffrn_reflns_limit_k_min -9
_diffrn_reflns_limit_l_max 25
_diffrn_reflns_limit_l_min -25
_diffrn_reflns_number 27160
_diffrn_reflns_theta_full 28.36
_diffrn_reflns_theta_max 28.36
_diffrn_reflns_theta_min 1.98
_exptl_absorpt_coefficient_mu 0.282
_exptl_absorpt_correction_T_max 0.9833
_exptl_absorpt_correction_T_min 0.9616
_exptl_crystal_density_diffrn 1.497
_exptl_crystal_density_method 'not measured'
_exptl_crystal_F_000 720
_exptl_crystal_size_max 0.14
_exptl_crystal_size_mid 0.12
_exptl_crystal_size_min 0.06
_refine_diff_density_max 0.345
_refine_diff_density_min -0.287
_refine_diff_density_rms 0.046
_refine_ls_extinction_coef 0.0009(5)
_refine_ls_extinction_expression Fc^*^=kFc[1+0.001xFc^2^\l^3^/sin(2\q)]^-1/4^
_refine_ls_extinction_method SHELXL
_refine_ls_goodness_of_fit_ref 1.030
_refine_ls_hydrogen_treatment constr
_refine_ls_matrix_type full
_refine_ls_number_parameters 219
_refine_ls_number_reflns 3907
_refine_ls_number_restraints 0
_refine_ls_restrained_S_all 1.030
_refine_ls_R_factor_all 0.0544
_refine_ls_R_factor_gt 0.0361
_refine_ls_shift/su_max 0.001
_refine_ls_shift/su_mean 0.000
_refine_ls_structure_factor_coef Fsqd
_refine_ls_weighting_details 'calc w=1/[\s^2^(Fo^2^)+(0.0461P)^2^+0.4893P] where P=(Fo^2^+2Fc^2^)/3'
_refine_ls_weighting_scheme calc
_refine_ls_wR_factor_gt 0.0901
_refine_ls_wR_factor_ref 0.1004
_reflns_number_gt 2918
_reflns_number_total 3907
_reflns_threshold_expression >2\s(I)
_cod_data_source_file c3cc41269e.txt
_cod_data_source_block 7d
_cod_original_sg_symbol_H-M P121/n1
_cod_database_code 7109148

loop_
_symmetry_equiv_pos_as_xyz
'x, y, z'
'-x+1/2, y+1/2, -z+1/2'
'-x, -y, -z'
'x-1/2, -y-1/2, z-1/2'

loop_
_atom_site_label
_atom_site_type_symbol
_atom_site_fract_x
_atom_site_fract_y
_atom_site_fract_z
_atom_site_U_iso_or_equiv
_atom_site_adp_type
_atom_site_occupancy
_atom_site_symmetry_multiplicity
_atom_site_calc_flag
_atom_site_refinement_flags
Cl1 Cl 0.04141(4) 0.75369(6) 0.034915(18) 0.03654(12) Uani 1 1 d .
F1 F 0.10255(10) 0.6213(2) 0.48526(5) 0.0598(4) Uani 1 1 d .
F2 F 0.11027(10) 0.92727(19) 0.48918(5) 0.0593(4) Uani 1 1 d .
F3 F 0.22593(9) 0.76073(15) 0.55756(4) 0.0389(3) Uani 1 1 d .
O1 O 0.20181(8) 0.77378(15) 0.37450(5) 0.0248(2) Uani 1 1 d .
N1 N 0.38233(10) 0.78232(16) 0.33339(6) 0.0201(2) Uani 1 1 d .
C1 C 0.17474(14) 0.7700(2) 0.49303(7) 0.0309(3) Uani 1 1 d .
C2 C 0.26406(12) 0.7689(2) 0.44149(7) 0.0237(3) Uani 1 1 d .
H13 H 0.3145 0.8791 0.4481 0.028 Uiso 1 1 calc R
H12 H 0.3113 0.6547 0.4467 0.028 Uiso 1 1 calc R
C3 C 0.27102(12) 0.77778(19) 0.32041(7) 0.0201(3) Uani 1 1 d .
C4 C 0.45197(11) 0.78588(18) 0.27854(7) 0.0186(3) Uani 1 1 d .
C5 C 0.57799(12) 0.79840(19) 0.30223(7) 0.0202(3) Uani 1 1 d .
C6 C 0.65589(12) 0.9093(2) 0.26817(7) 0.0254(3) Uani 1 1 d .
H8 H 0.6293 0.9773 0.2287 0.030 Uiso 1 1 calc R
C7 C 0.77241(13) 0.9193(2) 0.29249(8) 0.0300(3) Uani 1 1 d .
H9 H 0.8235 0.9918 0.2687 0.036 Uiso 1 1 calc R
C8 C 0.81313(13) 0.8221(2) 0.35196(8) 0.0304(3) Uani 1 1 d .
H1 H 0.8912 0.8294 0.3683 0.036 Uiso 1 1 calc R
C9 C 0.40673(12) 0.77596(18) 0.21012(7) 0.0198(3) Uani 1 1 d .
C10 C 0.28250(12) 0.77385(18) 0.19679(7) 0.0192(3) Uani 1 1 d .
C11 C 0.22617(12) 0.76848(19) 0.12848(7) 0.0222(3) Uani 1 1 d .
H2 H 0.2699 0.7677 0.0903 0.027 Uiso 1 1 calc R
C12 C 0.10748(13) 0.76449(19) 0.11927(7) 0.0239(3) Uani 1 1 d .
C13 C 0.03605(13) 0.76693(19) 0.17443(7) 0.0241(3) Uani 1 1 d .
H3 H -0.0446 0.7643 0.1662 0.029 Uiso 1 1 calc R
C14 C 0.08861(12) 0.77327(19) 0.24095(7) 0.0230(3) Uani 1 1 d .
H4 H 0.0432 0.7756 0.2784 0.028 Uiso 1 1 calc R
C15 C 0.21080(12) 0.77631(18) 0.25273(7) 0.0190(3) Uani 1 1 d .
C16 C 0.48010(13) 0.7610(2) 0.14943(7) 0.0284(3) Uani 1 1 d .
H5 H 0.4780 0.8799 0.1248 0.043 Uiso 1 1 calc R
H6 H 0.4500 0.6617 0.1188 0.043 Uiso 1 1 calc R
H7 H 0.5589 0.7319 0.1661 0.043 Uiso 1 1 calc R
C17 C 0.62007(12) 0.7020(2) 0.36263(7) 0.0236(3) Uani 1 1 d .
H11 H 0.5694 0.6293 0.3867 0.028 Uiso 1 1 calc R
C18 C 0.73654(13) 0.7136(2) 0.38705(8) 0.0292(3) Uani 1 1 d .
H10 H 0.7634 0.6483 0.4271 0.035 Uiso 1 1 calc R

loop_
_atom_site_aniso_label
_atom_site_aniso_U_11
_atom_site_aniso_U_22
_atom_site_aniso_U_33
_atom_site_aniso_U_23
_atom_site_aniso_U_13
_atom_site_aniso_U_12
Cl1 0.0372(2) 0.0489(3) 0.02179(18) 0.00124(16) -0.00766(14) 0.00324(17)
F1 0.0541(7) 0.0908(10) 0.0359(6) 0.0009(6) 0.0124(5) -0.0413(7)
F2 0.0602(7) 0.0840(9) 0.0358(6) 0.0036(6) 0.0151(5) 0.0443(7)
F3 0.0451(6) 0.0555(7) 0.0166(4) 0.0010(4) 0.0055(4) 0.0023(4)
O1 0.0223(5) 0.0372(6) 0.0153(4) 0.0001(4) 0.0042(4) -0.0007(4)
N1 0.0234(6) 0.0202(6) 0.0171(5) -0.0008(4) 0.0049(4) -0.0014(4)
C1 0.0312(8) 0.0424(9) 0.0197(7) 0.0006(6) 0.0055(6) 0.0012(7)
C2 0.0253(7) 0.0297(8) 0.0165(6) 0.0004(5) 0.0029(5) 0.0007(6)
C3 0.0249(7) 0.0181(6) 0.0177(6) -0.0005(5) 0.0044(5) -0.0013(5)
C4 0.0223(7) 0.0154(6) 0.0186(6) 0.0002(5) 0.0054(5) 0.0003(5)
C5 0.0244(7) 0.0172(6) 0.0194(6) -0.0037(5) 0.0033(5) 0.0000(5)
C6 0.0298(8) 0.0220(7) 0.0250(7) 0.0015(5) 0.0060(6) -0.0012(6)
C7 0.0276(8) 0.0296(8) 0.0341(8) -0.0039(6) 0.0103(6) -0.0076(6)
C8 0.0226(7) 0.0360(8) 0.0326(8) -0.0080(6) 0.0024(6) -0.0033(6)
C9 0.0247(7) 0.0168(6) 0.0185(6) 0.0013(5) 0.0049(5) 0.0017(5)
C10 0.0261(7) 0.0139(6) 0.0175(6) 0.0008(5) 0.0021(5) 0.0013(5)
C11 0.0296(7) 0.0201(7) 0.0171(6) 0.0015(5) 0.0028(5) 0.0027(5)
C12 0.0317(8) 0.0194(7) 0.0195(6) 0.0014(5) -0.0032(5) 0.0017(6)
C13 0.0235(7) 0.0223(7) 0.0261(7) 0.0019(5) -0.0006(5) 0.0007(5)
C14 0.0246(7) 0.0224(7) 0.0223(6) 0.0005(5) 0.0040(5) 0.0000(5)
C15 0.0237(7) 0.0153(6) 0.0182(6) 0.0002(5) 0.0029(5) -0.0002(5)
C16 0.0285(8) 0.0380(9) 0.0192(6) 0.0006(6) 0.0059(5) 0.0059(6)
C17 0.0262(7) 0.0253(7) 0.0197(6) -0.0010(5) 0.0043(5) -0.0048(6)
C18 0.0292(8) 0.0335(8) 0.0241(7) -0.0003(6) -0.0021(6) -0.0003(6)

loop_
_atom_type_symbol
_atom_type_description
_atom_type_scat_dispersion_real
_atom_type_scat_dispersion_imag
_atom_type_scat_source
C C 0.0033 0.0016 'International Tables Vol C Tables 4.2.6.8 and 6.1.1.4'
H H 0.0000 0.0000 'International Tables Vol C Tables 4.2.6.8 and 6.1.1.4'
N N 0.0061 0.0033 'International Tables Vol C Tables 4.2.6.8 and 6.1.1.4'
O O 0.0106 0.0060 'International Tables Vol C Tables 4.2.6.8 and 6.1.1.4'
F F 0.0171 0.0103 'International Tables Vol C Tables 4.2.6.8 and 6.1.1.4'
Cl Cl 0.1484 0.1585 'International Tables Vol C Tables 4.2.6.8 and 6.1.1.4'

loop_
_geom_angle_atom_site_label_1
_geom_angle_atom_site_label_2
_geom_angle_atom_site_label_3
_geom_angle
C3 O1 C2 114.38(11)
C3 N1 C4 119.08(11)
F2 C1 F3 107.04(12)
F2 C1 F1 107.60(14)
F3 C1 F1 106.74(13)
F2 C1 C2 112.45(13)
F3 C1 C2 110.37(13)
F1 C1 C2 112.34(13)
O1 C2 C1 106.45(12)
O1 C2 H13 110.4
C1 C2 H13 110.4
O1 C2 H12 110.4
C1 C2 H12 110.4
H13 C2 H12 108.6
N1 C3 O1 119.28(12)
N1 C3 C15 125.26(12)
O1 C3 C15 115.47(12)
C9 C4 N1 122.42(12)
C9 C4 C5 125.16(12)
N1 C4 C5 112.41(11)
C6 C5 C17 118.17(13)
C6 C5 C4 122.62(12)
C17 C5 C4 119.15(12)
C7 C6 C5 120.86(13)
C7 C6 H8 119.6
C5 C6 H8 119.6
C8 C7 C6 120.40(14)
C8 C7 H9 119.8
C6 C7 H9 119.8
C7 C8 C18 119.48(14)
C7 C8 H1 120.3
C18 C8 H1 120.3
C4 C9 C10 117.50(12)
C4 C9 C16 123.88(13)
C10 C9 C16 118.59(12)
C15 C10 C11 117.33(12)
C15 C10 C9 120.19(12)
C11 C10 C9 122.48(13)
C12 C11 C10 119.64(13)
C12 C11 H2 120.2
C10 C11 H2 120.2
C11 C12 C13 123.28(12)
C11 C12 Cl1 118.42(11)
C13 C12 Cl1 118.30(11)
C14 C13 C12 118.10(13)
C14 C13 H3 121.0
C12 C13 H3 121.0
C13 C14 C15 120.41(13)
C13 C14 H4 119.8
C15 C14 H4 119.8
C14 C15 C10 121.23(12)
C14 C15 C3 123.32(12)
C10 C15 C3 115.44(12)
C9 C16 H5 109.5
C9 C16 H6 109.5
H5 C16 H6 109.5
C9 C16 H7 109.5
H5 C16 H7 109.5
H6 C16 H7 109.5
C18 C17 C5 120.74(13)
C18 C17 H11 119.6
C5 C17 H11 119.6
C8 C18 C17 120.33(14)
C8 C18 H10 119.8
C17 C18 H10 119.8

loop_
_geom_bond_atom_site_label_1
_geom_bond_atom_site_label_2
_geom_bond_distance
Cl1 C12 1.7413(14)
F1 C1 1.336(2)
F2 C1 1.3296(19)
F3 C1 1.3352(17)
O1 C3 1.3699(16)
O1 C2 1.4261(16)
N1 C3 1.2875(18)
N1 C4 1.3851(17)
C1 C2 1.494(2)
C2 H13 0.9700
C2 H12 0.9700
C3 C15 1.4276(18)
C4 C9 1.3813(18)
C4 C5 1.4887(19)
C5 C6 1.3965(19)
C5 C17 1.4000(19)
C6 C7 1.387(2)
C6 H8 0.9300
C7 C8 1.384(2)
C7 H9 0.9300
C8 C18 1.387(2)
C8 H1 0.9300
C9 C10 1.434(2)
C9 C16 1.5088(19)
C10 C15 1.4175(19)
C10 C11 1.4212(17)
C11 C12 1.366(2)
C11 H2 0.9300
C12 C13 1.403(2)
C13 C14 1.3744(19)
C13 H3 0.9300
C14 C15 1.409(2)
C14 H4 0.9300
C16 H5 0.9600
C16 H6 0.9600
C16 H7 0.9600
C17 C18 1.388(2)
C17 H11 0.9300
C18 H10 0.9300

loop_
_geom_torsion_atom_site_label_1
_geom_torsion_atom_site_label_2
_geom_torsion_atom_site_label_3
_geom_torsion_atom_site_label_4
_geom_torsion
C3 O1 C2 C1 178.60(12)
F2 C1 C2 O1 -62.12(16)
F3 C1 C2 O1 178.43(12)
F1 C1 C2 O1 59.44(16)
C4 N1 C3 O1 179.84(11)
C4 N1 C3 C15 -0.1(2)
C2 O1 C3 N1 -1.95(17)
C2 O1 C3 C15 177.99(11)
C3 N1 C4 C9 -3.03(19)
C3 N1 C4 C5 177.81(11)
C9 C4 C5 C6 39.9(2)
N1 C4 C5 C6 -141.01(13)
C9 C4 C5 C17 -142.85(14)
N1 C4 C5 C17 36.27(17)
C17 C5 C6 C7 1.8(2)
C4 C5 C6 C7 179.07(13)
C5 C6 C7 C8 -1.3(2)
C6 C7 C8 C18 0.3(2)
N1 C4 C9 C10 3.90(19)
C5 C4 C9 C10 -177.06(12)
N1 C4 C9 C16 -174.07(12)
C5 C4 C9 C16 5.0(2)
C4 C9 C10 C15 -1.80(18)
C16 C9 C10 C15 176.28(12)
C4 C9 C10 C11 178.48(12)
C16 C9 C10 C11 -3.44(19)
C15 C10 C11 C12 -0.49(18)
C9 C10 C11 C12 179.24(12)
C10 C11 C12 C13 0.5(2)
C10 C11 C12 Cl1 -178.88(10)
C11 C12 C13 C14 -0.1(2)
Cl1 C12 C13 C14 179.28(10)
C12 C13 C14 C15 -0.3(2)
C13 C14 C15 C10 0.3(2)
C13 C14 C15 C3 -178.28(13)
C11 C10 C15 C14 0.09(18)
C9 C10 C15 C14 -179.65(12)
C11 C10 C15 C3 178.78(11)
C9 C10 C15 C3 -0.96(17)
N1 C3 C15 C14 -179.32(13)
O1 C3 C15 C14 0.73(19)
N1 C3 C15 C10 2.02(19)
O1 C3 C15 C10 -177.93(11)
C6 C5 C17 C18 -1.3(2)
C4 C5 C17 C18 -178.67(13)
C7 C8 C18 C17 0.2(2)
C5 C17 C18 C8 0.3(2)
